data_1533431
loop_
_publ_author_name
'Alonso, J.A.'
'Rivillas, F.'
'Martinez-Lope, M.J.'
'Pomjakushin, V.'

_publ_section_title
;
 Preparation and structural study from neutron diffraction data of R2 Mo
 O6 ( R= Dy, Ho, Er, Tm, Yb, Y )
;
_journal_name_full 'Journal of Solid State Chemistry'
_journal_page_first 2470
_journal_page_last 2476
_journal_volume 177
_journal_year 2004
_chemical_formula_sum 'Ho2 Mo O6'
_chemical_name_systematic 'Ho2 (Mo O6)'
_space_group_IT_number 15
_symmetry_space_group_name_Hall '-C 2yc'
_symmetry_space_group_name_H-M 'C 1 2/c 1'
_cell_angle_alpha 90
_cell_angle_beta 108.486
_cell_angle_gamma 90
_cell_formula_units_Z 8
_cell_length_a 16.3611
_cell_length_b 11.0278
_cell_length_c 5.3496
_cell_volume 915.408
_citation_journal_id_ASTM JSSCBI
_cod_data_source_file Alonso_JSSCBI_2004_1778.cif
_cod_data_source_block Ho2Mo1O6
_cod_original_formula_sum 'Ho2 Mo1 O6'
_cod_database_code 1533431

loop_
_symmetry_equiv_pos_as_xyz
x,y,z
-x,y,-z+1/2
-x,-y,-z
x,-y,z-1/2
x+1/2,y+1/2,z
-x+1/2,y+1/2,-z+1/2
-x+1/2,-y+1/2,-z
x+1/2,-y+1/2,z-1/2

loop_
_atom_site_label
_atom_site_type_symbol
_atom_site_fract_x
_atom_site_fract_y
_atom_site_fract_z
_atom_site_occupancy
_atom_site_U_iso_or_equiv
O6 O-2 0.5921 0.0181 0.5781 1 0.0
O1 O-2 0.2353 0.0523 0.3661 1 0.0
Ho2 Ho+3 0 0.864 0.25 1 0.0
Ho1 Ho+3 0 0.3925 0.25 1 0.0
O5 O-2 0.0719 0.2643 0.5835 1 0.0
Mo1 Mo+6 0.1546 0.1414 0.44 1 0.0
O2 O-2 0.0797 0.0326 0.4865 1 0.0
O4 O-2 0.1061 0.2213 0.1351 1 0.0
O3 O-2 0.2283 0.2034 0.7402 1 0.0
Ho3 Ho+3 0.3318 0.1174 0.1208 1 0.0
